data_9009487
loop_
_publ_author_name
'Merlino, S.'
'Pasero, M.'
'Perchiazzi, N.'

_publ_section_title
;
 Fiedlerite: revised chemical formula Pb3Cl4F(OH)*(H2O), OD
 description and crystal structure refinement of the two MDO polytypes
 Note: 2M_1 polytype
;
_journal_name_full 'Mineralogical Magazine'
_journal_page_first 69
_journal_page_last 78
_journal_paper_doi 10.1180/minmag.1994.058.390.07
_journal_volume 58
_journal_year 1994
_chemical_compound_source 'Laurion, Greece'
_chemical_formula_sum 'Cl4 F H3 O2 Pb3'
_chemical_name_mineral Fiedlerite
_space_group_IT_number 14
_symmetry_space_group_name_Hall '-P 2yab'
_symmetry_space_group_name_H-M 'P 1 21/a 1'
_cell_angle_alpha 90
_cell_angle_beta 102.56
_cell_angle_gamma 90
_cell_formula_units_Z 4
_cell_length_a 16.681
_cell_length_b 8.043
_cell_length_c 7.281
_cell_volume 953.480
_database_code_amcsd 0014505
_exptl_crystal_density_diffrn 5.694
_cod_original_formula_sum 'Pb3 Cl4 F O2 H3'
_cod_database_code 9009487

loop_
_space_group_symop_operation_xyz
x,y,z
1/2+x,1/2-y,z
1/2-x,1/2+y,-z
-x,-y,-z

loop_
_atom_site_label
_atom_site_fract_x
_atom_site_fract_y
_atom_site_fract_z
_atom_site_U_iso_or_equiv
_atom_site_type_symbol
_atom_site_attached_hydrogens
Pb1 0.18480 0.12590 0.32520 0.01393 Pb 0
Pb2 0.44730 0.12200 0.27410 0.01431 Pb 0
Pb3 0.45100 0.63000 0.25840 0.01355 Pb 0
Cl1 0.09550 0.36200 0.08200 0.01646 Cl 0
Cl2 0.17250 0.36300 0.63700 0.01646 Cl 0
Cl3 0.09820 0.86200 0.09200 0.01393 Cl 0
Cl4 0.17480 0.86800 0.63400 0.01900 Cl 0
F 0.46700 0.60900 0.61200 0.00760 F 0
O-H 0.47200 0.10500 0.61300 0.01140 O 1
Wat 0.24700 0.61000 0.98700 0.03420 O 2

loop_
_cod_changelog_entry_id
_cod_changelog_entry_author
_cod_changelog_entry_date
_cod_changelog_entry_text
1
;cod-tools version 3.8.0
Id: cif_guess_AMCSD_atom_types 9574 2023-05-10 09:00:05Z saulius
;
2023-05-10T18:51:49+03:00
;Derived atom types and hydrogen counts
from atom names that follow the AMCSD naming convention
(Wat == water, O-H == hydroxyl).
;

loop_
_cod_related_entry_id
_cod_related_entry_database
_cod_related_entry_code
1 AMCSD 0014505
